data_7251262
loop_
_publ_author_name
'Anisimov, Aleksei A.'
'Bovkunova, Anna'
'Dubasova, Ekaterina V.'
'Gontcharenko , Victoria E.'
'Taydakov, Ilya V.'
'Bazhina, Evgeniya S.'
'Eremenko, Igor Leonidovich'
'Ananyev, Ivan V.'

_publ_section_title
;
 Metal Coordination-Driven Photochromism in Schiff bases incorporating
 1,2,4-triazole and hydroxyphenyl moieties
;
_journal_name_full CrystEngComm
_journal_paper_doi 10.1039/D5CE00934K
_journal_year 2025
_chemical_formula_moiety 'C22 H20 N10 O4 S2 Zn'
_chemical_formula_sum 'C22 H20 N10 O4 S2 Zn'
_chemical_formula_weight 617.97
_space_group_crystal_system monoclinic
_space_group_IT_number 5
_space_group_name_Hall 'C 2y'
_space_group_name_H-M_alt 'C 1 2 1'
_atom_sites_solution_hydrogens difmap
_atom_sites_solution_primary dual
_audit_creation_date 2025-09-19
_audit_creation_method
;
Olex2 1.5
(compiled 2025.07.13 svn.rb7424aed for OlexSys, GUI svn.r7314)
;
_audit_update_record
;
2025-09-23 deposited with the CCDC.	2025-11-11 downloaded from the CCDC.
;
_cell_angle_alpha 90
_cell_angle_beta 95.128(8)
_cell_angle_gamma 90
_cell_formula_units_Z 2
_cell_length_a 26.234(6)
_cell_length_b 6.6881(17)
_cell_length_c 7.4495(19)
_cell_measurement_reflns_used 1073
_cell_measurement_temperature 120(2)
_cell_measurement_theta_max 20.06
_cell_measurement_theta_min 2.75
_cell_volume 1301.8(6)
_computing_cell_refinement 'SAINT V8.40B (?, 2016)'
_computing_data_reduction 'SAINT V8.40B (?, 2016)'
_computing_molecular_graphics 'Olex2 1.5 (Dolomanov et al., 2009)'
_computing_publication_material 'Olex2 1.5 (Dolomanov et al., 2009)'
_computing_structure_refinement 'XL  (Sheldrick, 2008)'
_computing_structure_solution 'SHELXT  (Sheldrick, 2015)'
_diffrn_ambient_temperature 120.15
_diffrn_measured_fraction_theta_full 0.994
_diffrn_measured_fraction_theta_max 0.993
_diffrn_measurement_device_type 'Bruker APEX-II CCD'
_diffrn_measurement_method '\f and \w scans'
_diffrn_radiation_type MoK\a
_diffrn_radiation_wavelength 0.71073
_diffrn_reflns_av_R_equivalents 0.0436
_diffrn_reflns_av_unetI/netI 0.1170
_diffrn_reflns_Laue_measured_fraction_full 0.994
_diffrn_reflns_Laue_measured_fraction_max 0.993
_diffrn_reflns_limit_h_max 34
_diffrn_reflns_limit_h_min -34
_diffrn_reflns_limit_k_max 7
_diffrn_reflns_limit_k_min -8
_diffrn_reflns_limit_l_max 9
_diffrn_reflns_limit_l_min -9
_diffrn_reflns_number 5371
_diffrn_reflns_point_group_measured_fraction_full 0.943
_diffrn_reflns_point_group_measured_fraction_max 0.910
_diffrn_reflns_theta_full 25.242
_diffrn_reflns_theta_max 28.267
_diffrn_reflns_theta_min 2.745
_diffrn_source_current 30.0
_diffrn_source_power 1.5
_diffrn_source_voltage 50.0
_diffrn_standards_number 0
_exptl_absorpt_coefficient_mu 1.155
_exptl_absorpt_correction_T_max 0.4311
_exptl_absorpt_correction_T_min 0.3233
_exptl_absorpt_correction_type multi-scan
_exptl_absorpt_process_details
;
SADABS-2016/2 (Bruker,2016/2) was used for absorption correction.
wR2(int) was 0.0913 before and 0.0564 after correction.
The Ratio of minimum to maximum transmission is 0.7499.
The \l/2 correction factor is Not present.
;
_exptl_crystal_colour 'yellowish white'
_exptl_crystal_colour_modifier yellowish
_exptl_crystal_colour_primary white
_exptl_crystal_density_diffrn 1.577
_exptl_crystal_description plate
_exptl_crystal_F_000 632
_exptl_crystal_size_max 0.164
_exptl_crystal_size_mid 0.15
_exptl_crystal_size_min 0.01
_refine_diff_density_max 0.314
_refine_diff_density_min -0.368
_refine_diff_density_rms 0.072
_refine_ls_abs_structure_details
;
 Refined as an inversion twin.
;
_refine_ls_abs_structure_Flack 0.03(2)
_refine_ls_extinction_method none
_refine_ls_goodness_of_fit_ref 0.897
_refine_ls_hydrogen_treatment refU
_refine_ls_matrix_type full
_refine_ls_number_parameters 191
_refine_ls_number_reflns 2936
_refine_ls_number_restraints 1
_refine_ls_restrained_S_all 0.897
_refine_ls_R_factor_all 0.0829
_refine_ls_R_factor_gt 0.0422
_refine_ls_shift/su_max 0.000
_refine_ls_shift/su_mean 0.000
_refine_ls_structure_factor_coef Fsqd
_refine_ls_weighting_details 'w=1/[\s^2^(Fo^2^)] where P=(Fo^2^+2Fc^2^)/3'
_refine_ls_weighting_scheme calc
_refine_ls_wR_factor_gt 0.0713
_refine_ls_wR_factor_ref 0.0789
_reflns_Friedel_coverage 0.692
_reflns_Friedel_fraction_full 0.883
_reflns_Friedel_fraction_max 0.813
_reflns_number_gt 1891
_reflns_number_total 2936
_reflns_threshold_expression 'I > 2\s(I)'
_cod_data_source_file d5ce00934k7.cif
_cod_data_source_block a_CCDC1
_cod_original_sg_symbol_H-M C2
_cod_database_code 7251262
_shelx_shelxl_version_number 2018/3
_shelx_space_group_comment
;
The symmetry employed for this shelxl refinement is uniquely defined
by the following loop, which should always be used as a source of
symmetry information in preference to the above space-group names.
They are only intended as comments.
;
_shelx_estimated_absorpt_t_max 0.989
_shelx_estimated_absorpt_t_min 0.833
_olex2_refinement_description
;
1. Twinned data refinement
 Scales: 0.97286
 0.02714
2.a Riding coordinates:
 C1(H1A), C2(H2), C3(H3), C5(H5), C6(H6), C7(H7), C10(H10A,H10B,H10C)
;
_olex2_submission_special_instructions 'No special instructions were received'

loop_
_space_group_symop_operation_xyz
'x, y, z'
'-x, y, -z'
'x+1/2, y+1/2, z'
'-x+1/2, y+1/2, -z'

loop_
_atom_site_label
_atom_site_type_symbol
_atom_site_fract_x
_atom_site_fract_y
_atom_site_fract_z
_atom_site_U_iso_or_equiv
_atom_site_adp_type
_atom_site_occupancy
_atom_site_site_symmetry_order
_atom_site_calc_flag
_atom_site_refinement_flags_posn
_atom_site_refinement_flags_adp
_atom_site_refinement_flags_occupancy
_atom_site_disorder_assembly
_atom_site_disorder_group
Zn1 Zn 0.500000 0.13748(11) 0.500000 0.0273(3) Uani 1 2 d S T P . .
N1A N 0.48725(18) -0.0364(7) 0.2920(7) 0.0462(14) Uani 1 1 d . . . . .
S1A S 0.44219(5) -0.3767(3) 0.13487(17) 0.0412(4) Uani 1 1 d . . . . .
C1A C 0.46752(18) -0.1774(9) 0.2256(7) 0.0292(13) Uani 1 1 d . . . . .
O1 O 0.73413(14) 0.8861(6) 0.3751(5) 0.0276(10) Uani 1 1 d . . . . .
H1 H 0.718(2) 0.806(9) 0.402(8) 0.04(2) Uiso 1 1 d . . . . .
O2 O 0.78289(11) 1.1929(5) 0.2712(4) 0.0238(10) Uani 1 1 d . . . . .
N1 N 0.56119(15) 0.3044(6) 0.4744(5) 0.0226(10) Uani 1 1 d . . . . .
N2 N 0.60730(15) 0.2434(6) 0.5658(5) 0.0235(10) Uani 1 1 d . . . . .
N3 N 0.61895(16) 0.5256(6) 0.4238(5) 0.0218(10) Uani 1 1 d . . . . .
N4 N 0.64766(14) 0.6859(6) 0.3683(5) 0.0210(11) Uani 1 1 d . . . . .
C1 C 0.56888(19) 0.4722(8) 0.3928(7) 0.0249(13) Uani 1 1 d . . . . .
H1A H 0.542867 0.541677 0.318299 0.041(17) Uiso 1 1 d R . . . .
C2 C 0.64046(19) 0.3792(8) 0.5326(6) 0.0249(12) Uani 1 1 d . . . . .
H2 H 0.676463 0.387698 0.568615 0.029(14) Uiso 1 1 d R . . . .
C3 C 0.62457(18) 0.8252(7) 0.2739(6) 0.0226(12) Uani 1 1 d . . . . .
H3 H 0.588124 0.811436 0.252225 0.030(14) Uiso 1 1 d R . . . .
C4 C 0.65347(18) 0.9923(8) 0.2171(6) 0.0198(11) Uani 1 1 d . . . . .
C5 C 0.62861(16) 1.1379(10) 0.1013(5) 0.0244(10) Uani 1 1 d . . . . .
H5 H 0.592895 1.111581 0.071128 0.041(14) Uiso 1 1 d R . . . .
C6 C 0.6549(2) 1.2942(8) 0.0429(6) 0.0314(14) Uani 1 1 d . . . . .
H6 H 0.640341 1.398641 -0.033856 0.034(15) Uiso 1 1 d R . . . .
C7 C 0.70681(19) 1.3217(9) 0.0986(6) 0.0277(13) Uani 1 1 d . . . . .
H7 H 0.723784 1.442228 0.067029 0.024(14) Uiso 1 1 d R . . . .
C8 C 0.73186(17) 1.1840(7) 0.2109(6) 0.0210(13) Uani 1 1 d . . . . .
C9 C 0.70575(18) 1.0181(8) 0.2702(6) 0.0208(12) Uani 1 1 d . . . . .
C10 C 0.8099(2) 1.3687(9) 0.2259(7) 0.0381(15) Uani 1 1 d . . . . .
H10A H 0.844219 1.364893 0.282965 0.08(2) Uiso 1 1 d R . . . .
H10B H 0.792599 1.484393 0.266535 0.017(14) Uiso 1 1 d R . . . .
H10C H 0.810989 1.375403 0.097535 0.040(16) Uiso 1 1 d R . . . .

loop_
_atom_site_aniso_label
_atom_site_aniso_U_11
_atom_site_aniso_U_22
_atom_site_aniso_U_33
_atom_site_aniso_U_23
_atom_site_aniso_U_13
_atom_site_aniso_U_12
Zn1 0.0192(4) 0.0265(6) 0.0363(5) 0.000 0.0023(4) 0.000
N1A 0.030(3) 0.041(4) 0.067(4) -0.016(3) 0.004(3) -0.001(2)
S1A 0.0422(8) 0.0405(10) 0.0398(8) -0.0036(10) -0.0032(7) -0.0144(10)
C1A 0.020(3) 0.030(4) 0.037(3) 0.002(3) 0.001(2) 0.002(3)
O1 0.022(2) 0.030(3) 0.031(2) 0.0104(19) -0.0016(17) -0.001(2)
O2 0.0206(18) 0.029(3) 0.0212(17) 0.0028(15) 0.0013(14) -0.0030(15)
N1 0.017(2) 0.027(3) 0.024(2) -0.004(2) -0.0014(18) 0.002(2)
N2 0.016(2) 0.027(3) 0.028(2) -0.0042(19) 0.0015(19) -0.0004(19)
N3 0.018(2) 0.024(3) 0.023(2) -0.0009(19) 0.0007(18) -0.0038(19)
N4 0.023(2) 0.020(3) 0.020(2) -0.0034(18) 0.0018(18) -0.0026(19)
C1 0.022(3) 0.028(4) 0.024(3) -0.002(3) -0.001(2) 0.000(3)
C2 0.021(3) 0.028(3) 0.024(3) -0.001(2) -0.004(2) 0.002(3)
C3 0.016(3) 0.034(4) 0.019(3) -0.006(2) 0.006(2) 0.005(3)
C4 0.020(3) 0.022(3) 0.018(3) -0.003(2) 0.005(2) 0.004(2)
C5 0.020(2) 0.033(3) 0.020(2) 0.004(4) 0.0028(19) 0.009(4)
C6 0.039(3) 0.029(4) 0.027(3) 0.005(3) 0.002(3) 0.009(3)
C7 0.029(3) 0.033(4) 0.021(3) 0.006(2) 0.000(2) 0.006(3)
C8 0.022(3) 0.026(4) 0.015(2) 0.000(2) 0.002(2) 0.001(2)
C9 0.020(3) 0.026(3) 0.016(3) 0.002(2) -0.002(2) 0.001(2)
C10 0.041(4) 0.044(4) 0.030(3) 0.015(3) 0.004(3) -0.010(3)

loop_
_atom_type_symbol
_atom_type_description
_atom_type_scat_dispersion_real
_atom_type_scat_dispersion_imag
_atom_type_scat_source
C C 0.0033 0.0016 'International Tables Vol C Tables 4.2.6.8 and 6.1.1.4'
H H 0.0000 0.0000 'International Tables Vol C Tables 4.2.6.8 and 6.1.1.4'
N N 0.0061 0.0033 'International Tables Vol C Tables 4.2.6.8 and 6.1.1.4'
O O 0.0106 0.0060 'International Tables Vol C Tables 4.2.6.8 and 6.1.1.4'
S S 0.1246 0.1234 'International Tables Vol C Tables 4.2.6.8 and 6.1.1.4'
Zn Zn 0.2839 1.4301 'International Tables Vol C Tables 4.2.6.8 and 6.1.1.4'

loop_
_geom_angle_atom_site_label_1
_geom_angle_atom_site_label_2
_geom_angle_atom_site_label_3
_geom_angle
_geom_angle_site_symmetry_1
_geom_angle_site_symmetry_3
_geom_angle_publ_flag
N1A Zn1 N1A 106.4(3) 2_656 . ?
N1A Zn1 N1 110.13(18) . . ?
N1A Zn1 N1 109.36(18) 2_656 . ?
N1A Zn1 N1 109.36(18) . 2_656 ?
N1A Zn1 N1 110.13(18) 2_656 2_656 ?
N1 Zn1 N1 111.3(2) . 2_656 ?
C1A N1A Zn1 149.5(5) . . ?
N1A C1A S1A 177.9(5) . . ?
C9 O1 H1 109(5) . . ?
C8 O2 C10 116.6(4) . . ?
N2 N1 Zn1 117.6(3) . . ?
C1 N1 Zn1 133.9(4) . . ?
C1 N1 N2 108.5(4) . . ?
C2 N2 N1 105.6(4) . . ?
C1 N3 N4 133.6(4) . . ?
C1 N3 C2 104.8(4) . . ?
C2 N3 N4 121.6(4) . . ?
C3 N4 N3 118.6(4) . . ?
N1 C1 N3 109.5(5) . . ?
N1 C1 H1A 123.8 . . ?
N3 C1 H1A 126.7 . . ?
N2 C2 N3 111.6(4) . . ?
N2 C2 H2 130.4 . . ?
N3 C2 H2 118.0 . . ?
N4 C3 H3 115.8 . . ?
N4 C3 C4 119.4(4) . . ?
C4 C3 H3 124.7 . . ?
C5 C4 C3 119.2(5) . . ?
C9 C4 C3 122.7(4) . . ?
C9 C4 C5 118.1(5) . . ?
C4 C5 H5 113.7 . . ?
C6 C5 C4 120.6(4) . . ?
C6 C5 H5 125.7 . . ?
C5 C6 H6 124.8 . . ?
C5 C6 C7 121.3(5) . . ?
C7 C6 H6 113.9 . . ?
C6 C7 H7 119.9 . . ?
C8 C7 C6 119.5(5) . . ?
C8 C7 H7 120.4 . . ?
O2 C8 C9 115.0(4) . . ?
C7 C8 O2 124.7(5) . . ?
C7 C8 C9 120.3(5) . . ?
O1 C9 C4 123.7(5) . . ?
O1 C9 C8 116.1(4) . . ?
C8 C9 C4 120.2(4) . . ?
O2 C10 H10A 109.8 . . ?
O2 C10 H10B 109.2 . . ?
O2 C10 H10C 109.4 . . ?
H10A C10 H10B 109.5 . . ?
H10A C10 H10C 109.5 . . ?
H10B C10 H10C 109.5 . . ?

loop_
_geom_bond_atom_site_label_1
_geom_bond_atom_site_label_2
_geom_bond_distance
_geom_bond_site_symmetry_2
_geom_bond_publ_flag
Zn1 N1A 1.942(5) 2_656 ?
Zn1 N1A 1.942(5) . ?
Zn1 N1 1.978(4) 2_656 ?
Zn1 N1 1.978(4) . ?
N1A C1A 1.164(6) . ?
S1A C1A 1.611(6) . ?
O1 H1 0.72(5) . ?
O1 C9 1.357(6) . ?
O2 C8 1.375(5) . ?
O2 C10 1.429(6) . ?
N1 N2 1.395(5) . ?
N1 C1 1.301(6) . ?
N2 C2 1.297(6) . ?
N3 N4 1.394(5) . ?
N3 C1 1.361(6) . ?
N3 C2 1.361(6) . ?
N4 C3 1.286(6) . ?
C1 H1A 0.9599 . ?
C2 H2 0.9601 . ?
C3 H3 0.9599 . ?
C3 C4 1.435(6) . ?
C4 C5 1.420(7) . ?
C4 C9 1.404(6) . ?
C5 H5 0.9601 . ?
C5 C6 1.345(7) . ?
C6 H6 0.9600 . ?
C6 C7 1.400(7) . ?
C7 H7 0.9600 . ?
C7 C8 1.372(6) . ?
C8 C9 1.396(6) . ?
C10 H10A 0.9601 . ?
C10 H10B 0.9600 . ?
C10 H10C 0.9600 . ?

loop_
_geom_torsion_atom_site_label_1
_geom_torsion_atom_site_label_2
_geom_torsion_atom_site_label_3
_geom_torsion_atom_site_label_4
_geom_torsion
_geom_torsion_site_symmetry_1
_geom_torsion_site_symmetry_2
_geom_torsion_site_symmetry_3
_geom_torsion_site_symmetry_4
_geom_torsion_publ_flag
Zn1 N1 N2 C2 -177.9(3) . . . . ?
Zn1 N1 C1 N3 177.9(3) . . . . ?
O2 C8 C9 O1 -1.5(6) . . . . ?
O2 C8 C9 C4 -179.8(4) . . . . ?
N1 N2 C2 N3 -0.3(5) . . . . ?
N2 N1 C1 N3 0.9(5) . . . . ?
N3 N4 C3 C4 179.4(4) . . . . ?
N4 N3 C1 N1 178.9(4) . . . . ?
N4 N3 C2 N2 -179.1(4) . . . . ?
N4 C3 C4 C5 175.1(4) . . . . ?
N4 C3 C4 C9 -4.4(7) . . . . ?
C1 N1 N2 C2 -0.3(5) . . . . ?
C1 N3 N4 C3 4.0(8) . . . . ?
C1 N3 C2 N2 0.9(5) . . . . ?
C2 N3 N4 C3 -176.1(4) . . . . ?
C2 N3 C1 N1 -1.1(5) . . . . ?
C3 C4 C5 C6 -178.8(5) . . . . ?
C3 C4 C9 O1 2.0(7) . . . . ?
C3 C4 C9 C8 -179.8(4) . . . . ?
C4 C5 C6 C7 -2.0(8) . . . . ?
C5 C4 C9 O1 -177.6(5) . . . . ?
C5 C4 C9 C8 0.6(7) . . . . ?
C5 C6 C7 C8 1.8(8) . . . . ?
C6 C7 C8 O2 178.6(4) . . . . ?
C6 C7 C8 C9 -0.3(7) . . . . ?
C7 C8 C9 O1 177.5(4) . . . . ?
C7 C8 C9 C4 -0.8(7) . . . . ?
C9 C4 C5 C6 0.9(7) . . . . ?
C10 O2 C8 C7 6.1(7) . . . . ?
C10 O2 C8 C9 -174.9(4) . . . . ?

loop_
_twin_individual_id
_twin_individual_mass_fraction_refined
1 0.97286
2 0.02714
